data_4130232
loop_
_publ_author_name
'Zhang, Lei'
'Hou, Guohua'
'Zi, Guofu'
'Ding, Wanjian'
'Walter, Marc D.'

_publ_section_title
;
 Influence of the 5f Orbitals on the Bonding and Reactivity in
 Organoactinides: Experimental and Computational Studies on a Uranium
 Metallacyclopropene.
;
_journal_issue 15
_journal_name_full 'Journal of the American Chemical Society'
_journal_page_first 5130
_journal_page_last 5142
_journal_paper_doi 10.1021/jacs.6b01391
_journal_volume 138
_journal_year 2016
_chemical_formula_moiety 'C28 H48 Si2 U'
_chemical_formula_sum 'C28 H48 Si2 U'
_chemical_formula_weight 678.87
_space_group_crystal_system triclinic
_space_group_IT_number 2
_space_group_name_Hall '-P 1'
_space_group_name_H-M_alt 'P -1'
_atom_sites_solution_hydrogens geom
_audit_creation_method SHELXL-2014
_cell_angle_alpha 79.721(9)
_cell_angle_beta 75.293(8)
_cell_angle_gamma 73.022(9)
_cell_formula_units_Z 2
_cell_length_a 9.477(5)
_cell_length_b 10.236(5)
_cell_length_c 17.108(9)
_cell_measurement_reflns_used 2908
_cell_measurement_temperature 100(2)
_cell_measurement_theta_max 24.82
_cell_measurement_theta_min 2.37
_cell_volume 1525.5(14)
_computing_cell_refinement 'Bruker SAINT'
_computing_data_collection 'Bruker APEX2'
_computing_data_reduction 'Bruker SAINT'
_computing_molecular_graphics 'Bruker SHELXTL'
_computing_publication_material 'Bruker SHELXTL'
_computing_structure_refinement 'SHELXL-2014 (Sheldrick, 2014)'
_computing_structure_solution 'SHELXS-97 (Sheldrick 2008)'
_diffrn_ambient_temperature 100(2)
_diffrn_measured_fraction_theta_full 0.991
_diffrn_measured_fraction_theta_max 0.991
_diffrn_measurement_device_type 'Bruker APEX-II CCD'
_diffrn_measurement_method '\f and \w scans'
_diffrn_radiation_type MoK\a
_diffrn_radiation_wavelength 0.71073
_diffrn_reflns_av_R_equivalents 0.0433
_diffrn_reflns_av_unetI/netI 0.0789
_diffrn_reflns_Laue_measured_fraction_full 0.991
_diffrn_reflns_Laue_measured_fraction_max 0.991
_diffrn_reflns_limit_h_max 11
_diffrn_reflns_limit_h_min -11
_diffrn_reflns_limit_k_max 6
_diffrn_reflns_limit_k_min -12
_diffrn_reflns_limit_l_max 19
_diffrn_reflns_limit_l_min -20
_diffrn_reflns_number 8812
_diffrn_reflns_point_group_measured_fraction_full 0.991
_diffrn_reflns_point_group_measured_fraction_max 0.991
_diffrn_reflns_theta_full 25.242
_diffrn_reflns_theta_max 25.246
_diffrn_reflns_theta_min 2.094
_exptl_absorpt_coefficient_mu 5.411
_exptl_absorpt_correction_T_max 0.75
_exptl_absorpt_correction_T_min 0.44
_exptl_absorpt_correction_type multi-scan
_exptl_absorpt_process_details SADABS
_exptl_crystal_colour brown
_exptl_crystal_density_diffrn 1.478
_exptl_crystal_description block
_exptl_crystal_F_000 672
_exptl_crystal_size_max 0.200
_exptl_crystal_size_mid 0.200
_exptl_crystal_size_min 0.100
_refine_diff_density_max 1.570
_refine_diff_density_min -1.096
_refine_diff_density_rms 0.216
_refine_ls_extinction_method none
_refine_ls_goodness_of_fit_ref 1.078
_refine_ls_hydrogen_treatment constr
_refine_ls_matrix_type full
_refine_ls_number_parameters 296
_refine_ls_number_reflns 5473
_refine_ls_number_restraints 18
_refine_ls_restrained_S_all 1.077
_refine_ls_R_factor_all 0.0526
_refine_ls_R_factor_gt 0.0443
_refine_ls_shift/su_max 0.000
_refine_ls_shift/su_mean 0.000
_refine_ls_structure_factor_coef Fsqd
_refine_ls_weighting_details 'w=1/[\s^2^(Fo^2^)+(0.0601P)^2^+4.0955P] where P=(Fo^2^+2Fc^2^)/3'
_refine_ls_weighting_scheme calc
_refine_ls_wR_factor_gt 0.1175
_refine_ls_wR_factor_ref 0.1274
_reflns_Friedel_coverage 0.000
_reflns_number_gt 4760
_reflns_number_total 5473
_reflns_threshold_expression 'I > 2\s(I)'
_cod_data_source_file ja6b01391_si_003.cif
_cod_data_source_block compound2
_cod_database_code 4130232
_shelx_space_group_comment
; 
The symmetry employed for this shelxl refinement is uniquely defined 
by the following loop, which should always be used as a source of 
symmetry information in preference to the above space-group names. 
They are only intended as comments. 
;
_shelx_estimated_absorpt_t_min 0.411
_shelx_estimated_absorpt_t_max 0.614
_shelxl_version_number 2014-3

loop_
_space_group_symop_operation_xyz
'x, y, z'
'-x, -y, -z'

loop_
_atom_site_label
_atom_site_type_symbol
_atom_site_fract_x
_atom_site_fract_y
_atom_site_fract_z
_atom_site_U_iso_or_equiv
_atom_site_adp_type
_atom_site_occupancy
_atom_site_site_symmetry_order
_atom_site_calc_flag
_atom_site_refinement_flags_posn
_atom_site_refinement_flags_adp
C1 C 0.3767(11) -0.1803(9) 0.3149(5) 0.026(2) Uani 1 1 d . .
C2 C 0.2342(10) -0.0775(10) 0.3203(5) 0.025(2) Uani 1 1 d . .
C3 C 0.2074(11) -0.0271(10) 0.2429(5) 0.028(2) Uani 1 1 d . U
C4 C 0.3323(11) -0.0962(9) 0.1868(5) 0.024(2) Uani 1 1 d . .
C5 C 0.4395(10) -0.1936(9) 0.2313(5) 0.0195(18) Uani 1 1 d . .
C6 C 0.4407(12) -0.2654(11) 0.3839(6) 0.032(2) Uani 1 1 d . .
H6A H 0.3707 -0.3186 0.4163 0.048 Uiso 1 1 calc R U
H6B H 0.4558 -0.2055 0.4180 0.048 Uiso 1 1 calc R U
H6C H 0.5378 -0.3283 0.3627 0.048 Uiso 1 1 calc R U
C7 C 0.1310(12) -0.0462(10) 0.4004(6) 0.034(2) Uani 1 1 d . .
H7A H 0.0510 0.0376 0.3925 0.051 Uiso 1 1 calc R U
H7B H 0.1884 -0.0328 0.4372 0.051 Uiso 1 1 calc R U
H7C H 0.0858 -0.1230 0.4240 0.051 Uiso 1 1 calc R U
C8 C 0.0687(11) 0.0723(12) 0.2203(7) 0.040(3) Uani 1 1 d . .
H8A H -0.0018 0.0215 0.2162 0.060 Uiso 1 1 calc R U
H8B H 0.0970 0.1253 0.1679 0.060 Uiso 1 1 calc R U
H8C H 0.0201 0.1350 0.2622 0.060 Uiso 1 1 calc R U
C9 C 0.3546(11) -0.0736(10) 0.0946(5) 0.028(2) Uani 1 1 d . U
H9A H 0.3209 -0.1426 0.0763 0.041 Uiso 1 1 calc R U
H9B H 0.4618 -0.0823 0.0701 0.041 Uiso 1 1 calc R U
H9C H 0.2954 0.0185 0.0782 0.041 Uiso 1 1 calc R U
C10 C 0.5796(11) -0.2929(9) 0.1924(6) 0.030(2) Uani 1 1 d . .
H10A H 0.6445 -0.3324 0.2316 0.045 Uiso 1 1 calc R U
H10B H 0.6339 -0.2447 0.1450 0.045 Uiso 1 1 calc R U
H10C H 0.5519 -0.3666 0.1750 0.045 Uiso 1 1 calc R U
C11 C 0.7401(9) -0.0312(9) 0.2643(5) 0.0166(17) Uani 1 1 d . .
C12 C 0.6734(9) 0.0818(8) 0.3133(5) 0.0148(17) Uani 1 1 d . .
C13 C 0.6433(10) 0.2067(10) 0.2607(5) 0.024(2) Uani 1 1 d . .
C14 C 0.6831(9) 0.1732(9) 0.1800(5) 0.0193(18) Uani 1 1 d . .
C15 C 0.7481(10) 0.0256(9) 0.1830(5) 0.0191(18) Uani 1 1 d . U
C16 C 0.8092(11) -0.1777(10) 0.2967(5) 0.029(2) Uani 1 1 d . .
H16A H 0.8279 -0.2387 0.2550 0.044 Uiso 1 1 calc R U
H16B H 0.7396 -0.2064 0.3453 0.044 Uiso 1 1 calc R U
H16C H 0.9049 -0.1827 0.3107 0.044 Uiso 1 1 calc R U
C17 C 0.6494(10) 0.0690(10) 0.4051(5) 0.027(2) Uani 1 1 d . .
H17A H 0.7452 0.0601 0.4201 0.041 Uiso 1 1 calc R U
H17B H 0.6128 -0.0126 0.4291 0.041 Uiso 1 1 calc R U
H17C H 0.5748 0.1510 0.4255 0.041 Uiso 1 1 calc R U
C18 C 0.5919(12) 0.3460(9) 0.2866(6) 0.032(2) Uani 1 1 d . .
H18A H 0.6780 0.3862 0.2752 0.048 Uiso 1 1 calc R U
H18B H 0.5475 0.3407 0.3451 0.048 Uiso 1 1 calc R U
H18C H 0.5158 0.4037 0.2567 0.048 Uiso 1 1 calc R U
C19 C 0.6878(12) 0.2711(12) 0.1063(5) 0.039(3) Uani 1 1 d . .
H19A H 0.6178 0.3600 0.1188 0.059 Uiso 1 1 calc R U
H19B H 0.6584 0.2364 0.0646 0.059 Uiso 1 1 calc R U
H19C H 0.7905 0.2823 0.0860 0.059 Uiso 1 1 calc R U
C20 C 0.8202(12) -0.0498(12) 0.1088(6) 0.040(3) Uani 1 1 d . .
H20A H 0.9109 -0.0203 0.0795 0.059 Uiso 1 1 calc R U
H20B H 0.7485 -0.0291 0.0730 0.059 Uiso 1 1 calc R U
H20C H 0.8480 -0.1490 0.1255 0.059 Uiso 1 1 calc R U
C21 C 0.2670(10) 0.2664(9) 0.2901(5) 0.0207(18) Uani 1 1 d . .
C22 C 0.2871(9) 0.2807(9) 0.2091(5) 0.0183(18) Uani 1 1 d . .
C23 C 0.2150(13) 0.3041(11) 0.4684(5) 0.038(3) Uani 1 1 d . .
H23A H 0.2257 0.2047 0.4785 0.057 Uiso 1 1 calc R U
H23B H 0.1421 0.3489 0.5138 0.057 Uiso 1 1 calc R U
H23C H 0.3131 0.3222 0.4634 0.057 Uiso 1 1 calc R U
C24 C 0.1568(12) 0.5558(9) 0.3479(6) 0.030(2) Uani 1 1 d . .
H24A H 0.2628 0.5588 0.3329 0.045 Uiso 1 1 calc R U
H24B H 0.1053 0.6048 0.3958 0.045 Uiso 1 1 calc R U
H24C H 0.1076 0.5997 0.3025 0.045 Uiso 1 1 calc R U
C25 C -0.0561(11) 0.3684(11) 0.3916(6) 0.036(2) Uani 1 1 d . .
H25A H -0.0927 0.3973 0.3410 0.054 Uiso 1 1 calc R U
H25B H -0.1175 0.4307 0.4321 0.054 Uiso 1 1 calc R U
H25C H -0.0639 0.2745 0.4122 0.054 Uiso 1 1 calc R U
C26 C 0.2936(13) 0.5639(10) 0.1157(6) 0.038(3) Uani 1 1 d . .
H26A H 0.2830 0.5962 0.1680 0.057 Uiso 1 1 calc R U
H26B H 0.2414 0.6385 0.0803 0.057 Uiso 1 1 calc R U
H26C H 0.4009 0.5349 0.0899 0.057 Uiso 1 1 calc R U
C27 C -0.0030(12) 0.4783(12) 0.1620(7) 0.042(3) Uani 1 1 d . .
H27A H -0.0477 0.4000 0.1733 0.063 Uiso 1 1 calc R U
H27B H -0.0402 0.5417 0.1171 0.063 Uiso 1 1 calc R U
H27C H -0.0313 0.5261 0.2106 0.063 Uiso 1 1 calc R U
C28 C 0.2545(13) 0.3449(11) 0.0327(5) 0.038(3) Uani 1 1 d . .
H28A H 0.3644 0.3159 0.0137 0.057 Uiso 1 1 calc R U
H28B H 0.2109 0.4164 -0.0072 0.057 Uiso 1 1 calc R U
H28C H 0.2122 0.2659 0.0392 0.057 Uiso 1 1 calc R U
Si1 Si 0.1466(3) 0.3737(3) 0.37182(14) 0.0239(5) Uani 1 1 d . .
Si2 Si 0.2083(3) 0.4150(3) 0.13291(14) 0.0247(6) Uani 1 1 d . .
U1 U 0.44316(3) 0.06736(3) 0.24914(2) 0.01710(12) Uani 1 1 d . .

loop_
_atom_site_aniso_label
_atom_site_aniso_U_11
_atom_site_aniso_U_22
_atom_site_aniso_U_33
_atom_site_aniso_U_23
_atom_site_aniso_U_13
_atom_site_aniso_U_12
C1 0.032(5) 0.019(5) 0.028(5) 0.009(4) -0.014(4) -0.011(4)
C2 0.016(5) 0.030(5) 0.024(5) 0.004(4) 0.004(4) -0.010(4)
C3 0.028(2) 0.027(2) 0.028(2) -0.0042(10) -0.0063(11) -0.0080(11)
C4 0.035(5) 0.020(5) 0.019(4) -0.003(3) 0.002(4) -0.015(4)
C5 0.024(5) 0.021(5) 0.017(4) 0.002(3) -0.006(4) -0.013(4)
C6 0.033(6) 0.038(6) 0.027(5) 0.010(4) -0.011(4) -0.017(5)
C7 0.042(6) 0.028(5) 0.035(5) -0.010(4) 0.005(5) -0.022(5)
C8 0.017(5) 0.057(7) 0.054(7) 0.000(5) -0.006(5) -0.024(5)
C9 0.030(3) 0.028(3) 0.025(3) -0.0018(18) -0.0071(18) -0.0070(19)
C10 0.024(5) 0.020(5) 0.042(6) -0.006(4) -0.005(4) 0.000(4)
C11 0.011(4) 0.018(4) 0.021(4) -0.002(3) 0.000(3) -0.006(4)
C12 0.012(4) 0.017(4) 0.014(4) -0.003(3) 0.000(3) -0.003(3)
C13 0.019(5) 0.030(5) 0.023(4) -0.001(4) -0.006(4) -0.005(4)
C14 0.010(4) 0.023(5) 0.024(4) 0.006(4) -0.007(3) -0.006(4)
C15 0.018(2) 0.019(2) 0.0193(19) -0.0025(10) -0.0043(10) -0.0044(11)
C16 0.028(5) 0.030(5) 0.027(5) -0.003(4) -0.014(4) 0.004(4)
C17 0.021(5) 0.042(6) 0.015(4) 0.005(4) -0.007(4) -0.003(4)
C18 0.039(6) 0.017(5) 0.048(6) 0.000(4) -0.019(5) -0.013(5)
C19 0.032(6) 0.062(8) 0.017(5) 0.020(5) -0.006(4) -0.017(6)
C20 0.037(6) 0.054(7) 0.029(5) -0.021(5) 0.003(5) -0.014(6)
C21 0.018(4) 0.017(4) 0.022(4) 0.001(3) 0.000(4) -0.002(4)
C22 0.016(4) 0.022(5) 0.024(4) -0.008(4) -0.006(3) -0.013(4)
C23 0.054(7) 0.035(6) 0.016(5) -0.003(4) -0.008(5) 0.002(5)
C24 0.039(6) 0.017(5) 0.031(5) -0.003(4) -0.008(4) -0.002(4)
C25 0.024(5) 0.045(6) 0.035(5) -0.016(5) 0.000(4) -0.002(5)
C26 0.052(7) 0.028(5) 0.035(5) 0.013(4) -0.026(5) -0.007(5)
C27 0.035(6) 0.040(6) 0.048(6) -0.017(5) -0.008(5) 0.000(5)
C28 0.050(7) 0.043(6) 0.019(5) -0.006(4) -0.013(5) -0.003(5)
Si1 0.0221(13) 0.0226(13) 0.0214(12) -0.0031(10) -0.0057(10) 0.0038(11)
Si2 0.0275(14) 0.0255(14) 0.0192(12) -0.0003(10) -0.0103(10) -0.0010(12)
U1 0.01305(18) 0.01561(18) 0.02219(19) -0.00082(12) -0.00442(12) -0.00325(13)

loop_
_atom_type_symbol
_atom_type_description
_atom_type_scat_dispersion_real
_atom_type_scat_dispersion_imag
_atom_type_scat_source
C C 0.0033 0.0016 'International Tables Vol C Tables 4.2.6.8 and 6.1.1.4'
H H 0.0000 0.0000 'International Tables Vol C Tables 4.2.6.8 and 6.1.1.4'
Si Si 0.0817 0.0704 'International Tables Vol C Tables 4.2.6.8 and 6.1.1.4'
U U -9.6767 9.6646 'International Tables Vol C Tables 4.2.6.8 and 6.1.1.4'

loop_
_geom_angle_atom_site_label_1
_geom_angle_atom_site_label_2
_geom_angle_atom_site_label_3
_geom_angle
C5 C1 C2 107.4(8)
C5 C1 C6 125.8(9)
C2 C1 C6 126.7(9)
C5 C1 U1 74.7(5)
C2 C1 U1 73.4(5)
C6 C1 U1 121.4(6)
C3 C2 C1 110.1(8)
C3 C2 C7 128.1(9)
C1 C2 C7 121.6(9)
C3 C2 U1 74.5(5)
C1 C2 U1 76.2(5)
C7 C2 U1 120.8(6)
C2 C3 C4 107.1(9)
C2 C3 C8 128.1(9)
C4 C3 C8 124.6(9)
C2 C3 U1 75.8(5)
C4 C3 U1 74.3(5)
C8 C3 U1 119.5(6)
C3 C4 C5 109.2(7)
C3 C4 C9 126.2(9)
C5 C4 C9 124.6(8)
C3 C4 U1 75.4(5)
C5 C4 U1 76.6(5)
C9 C4 U1 114.3(5)
C1 C5 C4 106.3(8)
C1 C5 C10 129.3(8)
C4 C5 C10 124.2(7)
C1 C5 U1 75.6(5)
C4 C5 U1 72.4(5)
C10 C5 U1 121.0(5)
C1 C6 H6A 109.5
C1 C6 H6B 109.5
H6A C6 H6B 109.5
C1 C6 H6C 109.5
H6A C6 H6C 109.5
H6B C6 H6C 109.5
C2 C7 H7A 109.5
C2 C7 H7B 109.5
H7A C7 H7B 109.5
C2 C7 H7C 109.5
H7A C7 H7C 109.5
H7B C7 H7C 109.5
C3 C8 H8A 109.5
C3 C8 H8B 109.5
H8A C8 H8B 109.5
C3 C8 H8C 109.5
H8A C8 H8C 109.5
H8B C8 H8C 109.5
C4 C9 H9A 109.5
C4 C9 H9B 109.5
H9A C9 H9B 109.5
C4 C9 H9C 109.5
H9A C9 H9C 109.5
H9B C9 H9C 109.5
C5 C10 H10A 109.5
C5 C10 H10B 109.5
H10A C10 H10B 109.5
C5 C10 H10C 109.5
H10A C10 H10C 109.5
H10B C10 H10C 109.5
C15 C11 C12 106.8(7)
C15 C11 C16 127.9(8)
C12 C11 C16 124.6(7)
C15 C11 U1 75.2(5)
C12 C11 U1 73.5(5)
C16 C11 U1 124.1(5)
C13 C12 C11 108.7(7)
C13 C12 C17 126.1(8)
C11 C12 C17 125.1(8)
C13 C12 U1 75.6(5)
C11 C12 U1 75.9(4)
C17 C12 U1 117.9(5)
C14 C13 C12 108.0(8)
C14 C13 C18 126.6(8)
C12 C13 C18 125.2(8)
C14 C13 U1 73.7(5)
C12 C13 U1 74.3(5)
C18 C13 U1 121.8(6)
C13 C14 C15 107.3(7)
C13 C14 C19 126.0(9)
C15 C14 C19 125.5(8)
C13 C14 U1 76.3(5)
C15 C14 U1 76.3(5)
C19 C14 U1 123.0(6)
C11 C15 C14 109.1(7)
C11 C15 C20 126.7(8)
C14 C15 C20 124.1(8)
C11 C15 U1 75.4(5)
C14 C15 U1 72.9(5)
C20 C15 U1 120.8(6)
C11 C16 H16A 109.5
C11 C16 H16B 109.5
H16A C16 H16B 109.5
C11 C16 H16C 109.5
H16A C16 H16C 109.5
H16B C16 H16C 109.5
C12 C17 H17A 109.5
C12 C17 H17B 109.5
H17A C17 H17B 109.5
C12 C17 H17C 109.5
H17A C17 H17C 109.5
H17B C17 H17C 109.5
C13 C18 H18A 109.5
C13 C18 H18B 109.5
H18A C18 H18B 109.5
C13 C18 H18C 109.5
H18A C18 H18C 109.5
H18B C18 H18C 109.5
C14 C19 H19A 109.5
C14 C19 H19B 109.5
H19A C19 H19B 109.5
C14 C19 H19C 109.5
H19A C19 H19C 109.5
H19B C19 H19C 109.5
C15 C20 H20A 109.5
C15 C20 H20B 109.5
H20A C20 H20B 109.5
C15 C20 H20C 109.5
H20A C20 H20C 109.5
H20B C20 H20C 109.5
C22 C21 Si1 134.5(7)
C22 C21 U1 74.8(5)
Si1 C21 U1 150.7(5)
C21 C22 Si2 134.7(7)
C21 C22 U1 71.9(5)
Si2 C22 U1 153.4(4)
Si1 C23 H23A 109.5
Si1 C23 H23B 109.5
H23A C23 H23B 109.5
Si1 C23 H23C 109.5
H23A C23 H23C 109.5
H23B C23 H23C 109.5
Si1 C24 H24A 109.5
Si1 C24 H24B 109.5
H24A C24 H24B 109.5
Si1 C24 H24C 109.5
H24A C24 H24C 109.5
H24B C24 H24C 109.5
Si1 C25 H25A 109.5
Si1 C25 H25B 109.5
H25A C25 H25B 109.5
Si1 C25 H25C 109.5
H25A C25 H25C 109.5
H25B C25 H25C 109.5
Si2 C26 H26A 109.5
Si2 C26 H26B 109.5
H26A C26 H26B 109.5
Si2 C26 H26C 109.5
H26A C26 H26C 109.5
H26B C26 H26C 109.5
Si2 C27 H27A 109.5
Si2 C27 H27B 109.5
H27A C27 H27B 109.5
Si2 C27 H27C 109.5
H27A C27 H27C 109.5
H27B C27 H27C 109.5
Si2 C28 H28A 109.5
Si2 C28 H28B 109.5
H28A C28 H28B 109.5
Si2 C28 H28C 109.5
H28A C28 H28C 109.5
H28B C28 H28C 109.5
C24 Si1 C21 112.3(4)
C24 Si1 C23 107.2(5)
C21 Si1 C23 108.9(4)
C24 Si1 C25 109.2(5)
C21 Si1 C25 111.5(4)
C23 Si1 C25 107.6(5)
C22 Si2 C26 110.9(4)
C22 Si2 C28 109.9(4)
C26 Si2 C28 106.9(5)
C22 Si2 C27 112.6(5)
C26 Si2 C27 109.3(5)
C28 Si2 C27 106.9(5)
C21 U1 C22 33.3(3)
C21 U1 C4 114.1(3)
C22 U1 C4 98.6(3)
C21 U1 C3 87.1(3)
C22 U1 C3 83.1(3)
C4 U1 C3 30.3(3)
C21 U1 C14 99.0(3)
C22 U1 C14 87.8(3)
C4 U1 C14 128.3(3)
C3 U1 C14 153.0(3)
C21 U1 C2 89.3(3)
C22 U1 C2 101.0(3)
C4 U1 C2 49.1(3)
C3 U1 C2 29.6(3)
C14 U1 C2 171.1(3)
C21 U1 C12 99.2(3)
C22 U1 C12 115.0(2)
C4 U1 C12 145.4(3)
C3 U1 C12 155.2(3)
C14 U1 C12 49.9(2)
C2 U1 C12 125.9(3)
C21 U1 C13 82.7(3)
C22 U1 C13 87.7(3)
C4 U1 C13 157.7(3)
C3 U1 C13 169.7(3)
C14 U1 C13 30.0(3)
C2 U1 C13 150.6(3)
C12 U1 C13 30.2(3)
C21 U1 C5 136.7(3)
C22 U1 C5 129.5(3)
C4 U1 C5 31.1(3)
C3 U1 C5 50.8(3)
C14 U1 C5 122.9(3)
C2 U1 C5 49.7(3)
C12 U1 C5 115.4(2)
C13 U1 C5 139.5(3)
C21 U1 C15 129.2(3)
C22 U1 C15 116.3(3)
C4 U1 C15 109.3(3)
C3 U1 C15 139.6(3)
C14 U1 C15 30.8(3)
C2 U1 C15 140.4(3)
C12 U1 C15 49.2(2)
C13 U1 C15 49.6(3)
C5 U1 C15 93.9(2)
C21 U1 C11 129.3(3)
C22 U1 C11 136.1(2)
C4 U1 C11 116.5(3)
C3 U1 C11 139.9(3)
C14 U1 C11 50.3(2)
C2 U1 C11 121.6(3)
C12 U1 C11 30.5(2)
C13 U1 C11 50.1(3)
C5 U1 C11 89.7(3)
C15 U1 C11 29.4(2)
C21 U1 C1 117.5(3)
C22 U1 C1 130.8(3)
C4 U1 C1 49.9(3)
C3 U1 C1 50.2(3)
C14 U1 C1 140.7(3)
C2 U1 C1 30.4(3)
C12 U1 C1 106.8(3)
C13 U1 C1 136.9(3)
C5 U1 C1 29.8(2)
C15 U1 C1 110.2(3)
C11 U1 C1 92.9(3)

loop_
_geom_bond_atom_site_label_1
_geom_bond_atom_site_label_2
_geom_bond_distance
C1 C5 1.417(12)
C1 C2 1.443(13)
C1 C6 1.486(12)
C1 U1 2.765(9)
C2 C3 1.391(13)
C2 C7 1.493(12)
C2 U1 2.729(8)
C3 C4 1.414(13)
C3 C8 1.500(14)
C3 U1 2.713(9)
C4 C5 1.461(13)
C4 C9 1.521(12)
C4 U1 2.698(8)
C5 C10 1.498(12)
C5 U1 2.753(8)
C6 H6A 0.9800
C6 H6B 0.9800
C6 H6C 0.9800
C7 H7A 0.9800
C7 H7B 0.9800
C7 H7C 0.9800
C8 H8A 0.9800
C8 H8B 0.9800
C8 H8C 0.9800
C9 H9A 0.9800
C9 H9B 0.9800
C9 H9C 0.9800
C10 H10A 0.9800
C10 H10B 0.9800
C10 H10C 0.9800
C11 C15 1.400(11)
C11 C12 1.446(11)
C11 C16 1.517(12)
C11 U1 2.761(8)
C12 C13 1.425(12)
C12 C17 1.516(11)
C12 U1 2.729(8)
C13 C14 1.412(12)
C13 C18 1.476(13)
C13 U1 2.746(9)
C14 C15 1.453(12)
C14 C19 1.464(12)
C14 U1 2.713(8)
C15 C20 1.508(12)
C15 U1 2.758(9)
C16 H16A 0.9800
C16 H16B 0.9800
C16 H16C 0.9800
C17 H17A 0.9800
C17 H17B 0.9800
C17 H17C 0.9800
C18 H18A 0.9800
C18 H18B 0.9800
C18 H18C 0.9800
C19 H19A 0.9800
C19 H19B 0.9800
C19 H19C 0.9800
C20 H20A 0.9800
C20 H20B 0.9800
C20 H20C 0.9800
C21 C22 1.338(11)
C21 Si1 1.862(9)
C21 U1 2.315(9)
C22 Si2 1.844(9)
C22 U1 2.350(9)
C23 Si1 1.874(10)
C23 H23A 0.9800
C23 H23B 0.9800
C23 H23C 0.9800
C24 Si1 1.861(9)
C24 H24A 0.9800
C24 H24B 0.9800
C24 H24C 0.9800
C25 Si1 1.879(10)
C25 H25A 0.9800
C25 H25B 0.9800
C25 H25C 0.9800
C26 Si2 1.870(10)
C26 H26A 0.9800
C26 H26B 0.9800
C26 H26C 0.9800
C27 Si2 1.878(11)
C27 H27A 0.9800
C27 H27B 0.9800
C27 H27C 0.9800
C28 Si2 1.877(9)
C28 H28A 0.9800
C28 H28B 0.9800
C28 H28C 0.9800
